data_9012365
loop_
_publ_author_name
'Steudel, R.'
'Steidel, J.'
'Reinhardt, R.'

_publ_section_title
;
 X-ray structural analyses of cyclodecasulfur (S10) and of a
 cyclohexasulfur-cyclodecasulfur molecular addition compound (S6*S10)
 Locality: synthetic
 Sample: at T = 163 K
 Note: structure pertaining to mix of S6 and S10
;
_journal_name_full 'Zeitschrift fur Naturforschung B'
_journal_page_first 1548
_journal_page_last 1556
_journal_volume 38
_journal_year 1983
_chemical_formula_sum S16
_chemical_name_mineral Rosickyite
_space_group_IT_number 15
_symmetry_space_group_name_Hall '-I 2ya'
_symmetry_space_group_name_H-M 'I 1 2/a 1'
_cell_angle_alpha 90
_cell_angle_beta 105.11
_cell_angle_gamma 90
_cell_length_a 19.541
_cell_length_b 9.431
_cell_length_c 8.831
_cell_formula_units_Z 4
_cell_volume 1571.209
_diffrn_ambient_temperature 163
_exptl_crystal_density_diffrn 2.169
_cod_database_code 9012365

loop_
_symmetry_equiv_pos_as_xyz
x,y,z
1/2+x,1/2+y,1/2+z
1/2-x,y,-z
-x,1/2+y,1/2-z
1/2+x,-y,z
+x,1/2-y,1/2+z
-x,-y,-z
1/2-x,1/2-y,1/2-z

loop_
_atom_site_aniso_label
_atom_site_aniso_U_11
_atom_site_aniso_U_22
_atom_site_aniso_U_33
_atom_site_aniso_U_12
_atom_site_aniso_U_13
_atom_site_aniso_U_23
S1 0.01870 0.01140 0.02430 -0.00120 0.00900 -0.00170
S2 0.02530 0.01390 0.01520 0.00370 0.00670 0.00120
S3 0.02070 0.01430 0.01860 0.00140 0.01000 0.00280
S4 0.02290 0.01560 0.01370 -0.00280 0.00540 0.00090
S5 0.02060 0.01190 0.02360 0.00030 0.00630 -0.00410
S6 0.02680 0.01550 0.01860 -0.00170 0.01320 -0.00060
S7 0.02600 0.01000 0.01820 -0.00030 0.00830 0.00010
S8 0.02910 0.01290 0.01460 0.00010 0.00320 0.00020

loop_
_atom_site_label
_atom_site_fract_x
_atom_site_fract_y
_atom_site_fract_z
S1 0.19995 0.27051 0.01505
S2 0.19912 0.43643 0.16974
S3 0.11820 0.56635 0.05509
S4 0.14744 0.68845 -0.11040
S5 0.20037 0.85730 0.01703
S6 0.03845 0.44632 0.33035
S7 0.02108 0.30167 0.49180
S8 0.04652 0.41784 0.69666

_cod_duplicate_entry 9012363
